data_7238697
loop_
_publ_author_name
'Shang, Yongjia'
'Wang, Lifen'
'He, Xinwei'
'Zhang, Min'

_publ_section_title
;
 Novel syntheses of pyrrolo[2,1-a]isoquinolines via 1,3-dipolar
 cycloaddition between Isoquinoliniums and alkynes
;
_journal_issue 20
_journal_name_full 'RSC Advances'
_journal_page_first 7681
_journal_paper_doi 10.1039/c2ra21116e
_journal_volume 2
_journal_year 2012
_chemical_formula_sum 'C36 H27 N O2'
_chemical_formula_weight 505.59
_space_group_IT_number 14
_space_group_name_Hall '-P 2ybc'
_space_group_name_H-M_alt 'P 1 21/c 1'
_symmetry_cell_setting monoclinic
_symmetry_space_group_name_H-M 'P 1 21/c 1'
_atom_sites_solution_hydrogens geom
_atom_sites_solution_primary direct
_atom_sites_solution_secondary difmap
_audit_creation_method SHELXL-97
_cell_angle_alpha 90.00
_cell_angle_beta 94.4610(10)
_cell_angle_gamma 90.00
_cell_formula_units_Z 4
_cell_length_a 12.4387(9)
_cell_length_b 18.3179(14)
_cell_length_c 11.7836(9)
_cell_measurement_reflns_used 9364
_cell_measurement_temperature 293(2)
_cell_measurement_theta_max 27.22
_cell_measurement_theta_min 2.22
_cell_volume 2676.8(3)
_computing_cell_refinement 'Bruker SMART'
_computing_data_collection 'Bruker SMART'
_computing_data_reduction 'Bruker SAINT'
_computing_molecular_graphics 'Bruker SHELXTL'
_computing_publication_material 'Bruker SHELXTL'
_computing_structure_refinement 'SHELXL-97 (Sheldrick, 1997)'
_computing_structure_solution 'SHELXS-97 (Sheldrick, 1990)'
_diffrn_ambient_temperature 293(2)
_diffrn_measured_fraction_theta_full 0.994
_diffrn_measured_fraction_theta_max 0.994
_diffrn_measurement_device_type 'CCD area detector'
_diffrn_measurement_method 'phi and omega scans'
_diffrn_radiation_monochromator graphite
_diffrn_radiation_source 'fine-focus sealed tube'
_diffrn_radiation_type MoK\a
_diffrn_radiation_wavelength 0.71073
_diffrn_reflns_av_R_equivalents 0.0259
_diffrn_reflns_av_sigmaI/netI 0.0220
_diffrn_reflns_limit_h_max 15
_diffrn_reflns_limit_h_min -15
_diffrn_reflns_limit_k_max 20
_diffrn_reflns_limit_k_min -23
_diffrn_reflns_limit_l_max 14
_diffrn_reflns_limit_l_min -15
_diffrn_reflns_number 22006
_diffrn_reflns_theta_full 27.00
_diffrn_reflns_theta_max 27.00
_diffrn_reflns_theta_min 1.64
_exptl_absorpt_coefficient_mu 0.077
_exptl_absorpt_correction_T_max 0.9916
_exptl_absorpt_correction_T_min 0.9893
_exptl_absorpt_correction_type none
_exptl_crystal_colour yellow
_exptl_crystal_density_diffrn 1.255
_exptl_crystal_density_method 'not measured'
_exptl_crystal_description block
_exptl_crystal_F_000 1064
_exptl_crystal_size_max 0.14
_exptl_crystal_size_mid 0.12
_exptl_crystal_size_min 0.11
_refine_diff_density_max 0.803
_refine_diff_density_min -0.236
_refine_diff_density_rms 0.041
_refine_ls_extinction_method none
_refine_ls_goodness_of_fit_ref 1.039
_refine_ls_hydrogen_treatment constr
_refine_ls_matrix_type full
_refine_ls_number_parameters 355
_refine_ls_number_reflns 5799
_refine_ls_number_restraints 0
_refine_ls_restrained_S_all 1.039
_refine_ls_R_factor_all 0.0750
_refine_ls_R_factor_gt 0.0562
_refine_ls_shift/su_max 0.044
_refine_ls_shift/su_mean 0.001
_refine_ls_structure_factor_coef Fsqd
_refine_ls_weighting_details 'calc w=1/[\s^2^(Fo^2^)+(0.0926P)^2^+0.6987P] where P=(Fo^2^+2Fc^2^)/3'
_refine_ls_weighting_scheme calc
_refine_ls_wR_factor_gt 0.1606
_refine_ls_wR_factor_ref 0.1817
_reflns_number_gt 4220
_reflns_number_total 5799
_reflns_threshold_expression >2sigma(I)
_cod_data_source_file c2ra21116e.txt
_cod_data_source_block a
_cod_depositor_comments
;
The following automatic conversions were performed:

data item '_symmetry_cell_setting' value 'Monoclinic' was changed to
'monoclinic' in accordance with the
/home/saulius/struct/COD-crude-data/automatic-downloads/DataCite-retrospective/RSC/depositions/lib/dictionaries/cif_core.dic
dictionary named 'cif_core.dic' version 2.4.2 last updated on
2011-04-26.

Automatic conversion script
Id: cif_fix_values 6909 2019-04-08 15:41:33Z antanas 
;
_cod_original_sg_symbol_H-M P2(1)/c
_cod_database_code 7238697

loop_
_symmetry_equiv_pos_as_xyz
'x, y, z'
'-x, y+1/2, -z+1/2'
'-x, -y, -z'
'x, -y-1/2, z-1/2'

loop_
_atom_site_label
_atom_site_type_symbol
_atom_site_fract_x
_atom_site_fract_y
_atom_site_fract_z
_atom_site_U_iso_or_equiv
_atom_site_adp_type
_atom_site_occupancy
_atom_site_symmetry_multiplicity
_atom_site_calc_flag
_atom_site_refinement_flags
O1 O 0.18422(12) 0.13385(10) 0.45834(13) 0.0793(5) Uani 1 1 d .
O2 O -0.16415(16) 0.25268(10) 0.77099(18) 0.0973(6) Uani 1 1 d .
N1 N 0.37046(12) 0.08479(8) 0.59245(13) 0.0536(4) Uani 1 1 d .
C1 C 0.62763(16) 0.00921(12) 0.7283(2) 0.0704(6) Uani 1 1 d .
H1 H 0.6042 -0.0172 0.7891 0.085 Uiso 1 1 calc R
C2 C 0.73565(17) 0.01254(14) 0.7122(2) 0.0830(7) Uani 1 1 d .
H2 H 0.7847 -0.0112 0.7631 0.100 Uiso 1 1 calc R
C3 C 0.77280(17) 0.05036(13) 0.6222(2) 0.0808(7) Uani 1 1 d .
H3 H 0.8461 0.0513 0.6117 0.097 Uiso 1 1 calc R
C4 C 0.70153(17) 0.08644(12) 0.5485(2) 0.0733(6) Uani 1 1 d .
H4 H 0.7267 0.1118 0.4876 0.088 Uiso 1 1 calc R
C5 C 0.59074(15) 0.08592(10) 0.56323(19) 0.0604(5) Uani 1 1 d .
C6 C 0.51476(18) 0.12631(12) 0.4912(2) 0.0717(6) Uani 1 1 d .
H6 H 0.5393 0.1535 0.4318 0.086 Uiso 1 1 calc R
C7 C 0.40950(17) 0.12622(11) 0.50650(19) 0.0662(5) Uani 1 1 d .
H7 H 0.3623 0.1541 0.4592 0.079 Uiso 1 1 calc R
C8 C 0.26404(14) 0.07772(10) 0.62259(16) 0.0540(4) Uani 1 1 d .
C9 C 0.26575(13) 0.02910(10) 0.71315(16) 0.0518(4) Uani 1 1 d .
C10 C 0.37491(14) 0.00894(9) 0.74175(16) 0.0512(4) Uani 1 1 d .
C11 C 0.43851(14) 0.04435(9) 0.66654(16) 0.0512(4) Uani 1 1 d .
C12 C 0.55269(14) 0.04555(9) 0.65350(17) 0.0548(4) Uani 1 1 d .
C13 C 0.17703(15) 0.11933(11) 0.55961(17) 0.0581(5) Uani 1 1 d .
C14 C 0.08472(15) 0.14853(10) 0.61798(17) 0.0566(5) Uani 1 1 d .
C15 C -0.00194(15) 0.17803(10) 0.55078(18) 0.0602(5) Uani 1 1 d .
H15 H -0.0032 0.1740 0.4720 0.072 Uiso 1 1 calc R
C16 C -0.08625(15) 0.21319(11) 0.5988(2) 0.0667(5) Uani 1 1 d .
H16 H -0.1431 0.2325 0.5524 0.080 Uiso 1 1 calc R
C17 C -0.08548(18) 0.21938(12) 0.7147(2) 0.0716(6) Uani 1 1 d .
C18 C -0.0009(2) 0.19030(13) 0.7826(2) 0.0830(7) Uani 1 1 d .
H18 H -0.0003 0.1942 0.8613 0.100 Uiso 1 1 calc R
C19 C 0.08255(19) 0.15569(12) 0.73522(19) 0.0724(6) Uani 1 1 d .
H19 H 0.1389 0.1366 0.7826 0.087 Uiso 1 1 calc R
C20 C -0.2463(2) 0.29095(17) 0.7055(3) 0.1052(10) Uani 1 1 d .
H20A H -0.2949 0.3126 0.7553 0.158 Uiso 1 1 calc R
H20B H -0.2853 0.2576 0.6546 0.158 Uiso 1 1 calc R
H20C H -0.2144 0.3285 0.6623 0.158 Uiso 1 1 calc R
C21 C 0.17326(14) -0.00575(10) 0.76298(16) 0.0517(4) Uani 1 1 d .
C22 C 0.08726(14) -0.03374(11) 0.69333(17) 0.0574(5) Uani 1 1 d .
H22 H 0.0859 -0.0274 0.6149 0.069 Uiso 1 1 calc R
C23 C 0.00419(15) -0.07073(11) 0.73898(18) 0.0610(5) Uani 1 1 d .
H23 H -0.0522 -0.0888 0.6905 0.073 Uiso 1 1 calc R
C24 C 0.00265(15) -0.08160(11) 0.85503(18) 0.0589(5) Uani 1 1 d .
C25 C 0.08797(16) -0.05318(12) 0.92449(18) 0.0641(5) Uani 1 1 d .
H25 H 0.0888 -0.0592 1.0029 0.077 Uiso 1 1 calc R
C26 C 0.17151(15) -0.01627(11) 0.87948(17) 0.0596(5) Uani 1 1 d .
H26 H 0.2277 0.0019 0.9281 0.072 Uiso 1 1 calc R
C27 C -0.08762(18) -0.12345(13) 0.9027(2) 0.0757(6) Uani 1 1 d .
H27A H -0.1504 -0.1217 0.8499 0.114 Uiso 1 1 calc R
H27B H -0.1041 -0.1021 0.9737 0.114 Uiso 1 1 calc R
H27C H -0.0661 -0.1733 0.9150 0.114 Uiso 1 1 calc R
C28 C 0.41251(13) -0.03956(10) 0.83044(16) 0.0535(4) Uani 1 1 d .
C29 C 0.44697(15) -0.07810(10) 0.90663(17) 0.0577(5) Uani 1 1 d .
C30 C 0.49524(16) -0.12310(10) 0.99626(16) 0.0549(4) Uani 1 1 d .
C31 C 0.4376(2) -0.15166(14) 1.0817(2) 0.0795(6) Uani 1 1 d .
H31 H 0.3643 -0.1418 1.0830 0.095 Uiso 1 1 calc R
C32 C 0.4902(3) -0.19555(14) 1.1663(2) 0.0906(8) Uani 1 1 d .
H32 H 0.4510 -0.2138 1.2240 0.109 Uiso 1 1 calc R
C33 C 0.5974(3) -0.21230(12) 1.16644(19) 0.0805(7) Uani 1 1 d .
C34 C 0.6534(2) -0.18389(12) 1.08273(18) 0.0724(6) Uani 1 1 d .
H34 H 0.7264 -0.1946 1.0814 0.087 Uiso 1 1 calc R
C35 C 0.60456(16) -0.13934(11) 0.99937(16) 0.0598(5) Uani 1 1 d .
H35 H 0.6457 -0.1198 0.9442 0.072 Uiso 1 1 calc R
C36 C 0.6475(4) -0.26211(16) 1.2569(2) 0.1316(15) Uani 1 1 d .
H36A H 0.7197 -0.2740 1.2400 0.197 Uiso 1 1 calc R
H36B H 0.6057 -0.3061 1.2591 0.197 Uiso 1 1 calc R
H36C H 0.6491 -0.2381 1.3295 0.197 Uiso 1 1 calc R

loop_
_atom_site_aniso_label
_atom_site_aniso_U_11
_atom_site_aniso_U_22
_atom_site_aniso_U_33
_atom_site_aniso_U_23
_atom_site_aniso_U_13
_atom_site_aniso_U_12
O1 0.0627(9) 0.1095(13) 0.0638(9) 0.0029(8) -0.0081(7) 0.0165(8)
O2 0.0908(12) 0.0840(12) 0.1208(15) 0.0066(10) 0.0320(11) 0.0303(9)
N1 0.0476(8) 0.0464(8) 0.0655(9) 0.0004(7) -0.0040(7) 0.0027(6)
C1 0.0497(10) 0.0659(12) 0.0953(16) 0.0176(11) 0.0024(10) 0.0056(9)
C2 0.0489(11) 0.0800(15) 0.120(2) 0.0244(14) 0.0034(12) 0.0120(10)
C3 0.0489(11) 0.0731(14) 0.122(2) 0.0069(14) 0.0132(12) 0.0015(10)
C4 0.0582(11) 0.0672(13) 0.0955(16) 0.0067(11) 0.0133(11) -0.0039(10)
C5 0.0549(10) 0.0489(10) 0.0769(13) -0.0011(9) 0.0016(9) -0.0032(8)
C6 0.0645(12) 0.0665(13) 0.0836(15) 0.0180(11) 0.0030(10) -0.0033(10)
C7 0.0619(11) 0.0599(11) 0.0755(13) 0.0136(10) -0.0024(10) 0.0019(9)
C8 0.0464(9) 0.0504(10) 0.0637(11) -0.0056(8) -0.0055(8) 0.0045(7)
C9 0.0448(9) 0.0481(9) 0.0613(10) -0.0088(8) -0.0040(7) 0.0038(7)
C10 0.0453(9) 0.0427(9) 0.0642(11) -0.0036(8) -0.0045(8) 0.0020(7)
C11 0.0453(9) 0.0402(8) 0.0668(11) -0.0025(8) -0.0044(8) 0.0035(7)
C12 0.0472(9) 0.0425(9) 0.0741(12) -0.0038(8) -0.0003(8) 0.0001(7)
C13 0.0533(10) 0.0576(11) 0.0610(11) -0.0051(9) -0.0119(8) 0.0045(8)
C14 0.0522(10) 0.0472(9) 0.0678(12) -0.0028(8) -0.0110(8) 0.0056(8)
C15 0.0513(10) 0.0548(10) 0.0726(12) 0.0029(9) -0.0084(9) 0.0011(8)
C16 0.0494(10) 0.0546(11) 0.0941(16) 0.0086(10) -0.0063(10) 0.0045(8)
C17 0.0692(13) 0.0548(11) 0.0921(16) 0.0041(11) 0.0137(11) 0.0114(10)
C18 0.1000(17) 0.0752(15) 0.0734(15) -0.0034(12) 0.0042(13) 0.0293(13)
C19 0.0798(14) 0.0649(12) 0.0695(13) -0.0062(10) -0.0136(11) 0.0252(11)
C20 0.0668(14) 0.0835(18) 0.168(3) 0.0137(18) 0.0284(17) 0.0230(13)
C21 0.0439(8) 0.0486(9) 0.0617(11) -0.0073(8) -0.0010(7) 0.0067(7)
C22 0.0477(9) 0.0654(11) 0.0579(11) -0.0065(9) -0.0029(8) 0.0020(8)
C23 0.0440(9) 0.0649(12) 0.0727(13) -0.0094(10) -0.0036(8) 0.0009(8)
C24 0.0484(9) 0.0570(11) 0.0715(12) -0.0032(9) 0.0058(8) 0.0090(8)
C25 0.0591(11) 0.0743(13) 0.0586(11) -0.0040(10) 0.0036(9) 0.0111(10)
C26 0.0494(10) 0.0670(12) 0.0614(11) -0.0136(9) -0.0031(8) 0.0036(8)
C27 0.0627(12) 0.0722(14) 0.0932(17) 0.0080(12) 0.0133(11) 0.0051(10)
C28 0.0451(9) 0.0478(9) 0.0668(11) -0.0012(8) -0.0015(8) 0.0017(7)
C29 0.0521(10) 0.0525(10) 0.0680(12) -0.0015(9) 0.0018(9) -0.0002(8)
C30 0.0659(11) 0.0466(9) 0.0520(10) -0.0017(8) 0.0034(8) -0.0021(8)
C31 0.0866(16) 0.0758(15) 0.0789(15) -0.0017(12) 0.0240(12) -0.0088(12)
C32 0.148(3) 0.0705(15) 0.0564(13) 0.0046(11) 0.0281(15) -0.0270(16)
C33 0.126(2) 0.0553(12) 0.0573(13) -0.0021(10) -0.0111(13) -0.0049(13)
C34 0.0863(15) 0.0639(12) 0.0634(12) -0.0010(10) -0.0183(11) 0.0058(11)
C35 0.0659(11) 0.0594(11) 0.0525(10) 0.0014(8) -0.0043(8) -0.0014(9)
C36 0.240(4) 0.0737(17) 0.0727(17) 0.0168(14) -0.046(2) -0.005(2)

loop_
_atom_type_symbol
_atom_type_description
_atom_type_scat_dispersion_real
_atom_type_scat_dispersion_imag
_atom_type_scat_source
C C 0.0033 0.0016 'International Tables Vol C Tables 4.2.6.8 and 6.1.1.4'
H H 0.0000 0.0000 'International Tables Vol C Tables 4.2.6.8 and 6.1.1.4'
N N 0.0061 0.0033 'International Tables Vol C Tables 4.2.6.8 and 6.1.1.4'
O O 0.0106 0.0060 'International Tables Vol C Tables 4.2.6.8 and 6.1.1.4'

loop_
_geom_angle_atom_site_label_1
_geom_angle_atom_site_label_2
_geom_angle_atom_site_label_3
_geom_angle
C17 O2 C20 118.0(2)
C11 N1 C7 121.57(16)
C11 N1 C8 109.51(15)
C7 N1 C8 128.88(16)
C2 C1 C12 120.1(2)
C2 C1 H1 119.9
C12 C1 H1 119.9
C1 C2 C3 121.3(2)
C1 C2 H2 119.3
C3 C2 H2 119.3
C4 C3 C2 119.6(2)
C4 C3 H3 120.2
C2 C3 H3 120.2
C3 C4 C5 121.0(2)
C3 C4 H4 119.5
C5 C4 H4 119.5
C4 C5 C12 119.24(19)
C4 C5 C6 122.3(2)
C12 C5 C6 118.41(18)
C7 C6 C5 122.0(2)
C7 C6 H6 119.0
C5 C6 H6 119.0
C6 C7 N1 120.19(19)
C6 C7 H7 119.9
N1 C7 H7 119.9
C9 C8 N1 107.18(15)
C9 C8 C13 133.18(18)
N1 C8 C13 119.64(17)
C8 C9 C10 107.81(16)
C8 C9 C21 128.09(15)
C10 C9 C21 123.54(17)
C11 C10 C9 107.90(16)
C11 C10 C28 125.98(16)
C9 C10 C28 126.12(17)
N1 C11 C10 107.52(15)
N1 C11 C12 118.99(17)
C10 C11 C12 133.49(16)
C1 C12 C5 118.63(18)
C1 C12 C11 122.62(18)
C5 C12 C11 118.75(17)
O1 C13 C8 119.52(18)
O1 C13 C14 119.21(17)
C8 C13 C14 121.12(18)
C19 C14 C15 116.96(19)
C19 C14 C13 124.78(17)
C15 C14 C13 117.91(18)
C16 C15 C14 121.5(2)
C16 C15 H15 119.2
C14 C15 H15 119.2
C17 C16 C15 119.86(19)
C17 C16 H16 120.1
C15 C16 H16 120.1
O2 C17 C16 124.8(2)
O2 C17 C18 115.7(2)
C16 C17 C18 119.5(2)
C19 C18 C17 120.7(2)
C19 C18 H18 119.6
C17 C18 H18 119.6
C18 C19 C14 121.46(19)
C18 C19 H19 119.3
C14 C19 H19 119.3
O2 C20 H20A 109.5
O2 C20 H20B 109.5
H20A C20 H20B 109.5
O2 C20 H20C 109.5
H20A C20 H20C 109.5
H20B C20 H20C 109.5
C26 C21 C22 117.43(18)
C26 C21 C9 121.73(16)
C22 C21 C9 120.71(17)
C23 C22 C21 120.98(19)
C23 C22 H22 119.5
C21 C22 H22 119.5
C22 C23 C24 121.64(18)
C22 C23 H23 119.2
C24 C23 H23 119.2
C23 C24 C25 117.35(19)
C23 C24 C27 120.72(19)
C25 C24 C27 121.9(2)
C26 C25 C24 121.37(19)
C26 C25 H25 119.3
C24 C25 H25 119.3
C25 C26 C21 121.22(17)
C25 C26 H26 119.4
C21 C26 H26 119.4
C24 C27 H27A 109.5
C24 C27 H27B 109.5
H27A C27 H27B 109.5
C24 C27 H27C 109.5
H27A C27 H27C 109.5
H27B C27 H27C 109.5
C29 C28 C10 177.3(2)
C28 C29 C30 176.3(2)
C31 C30 C35 117.48(19)
C31 C30 C29 122.8(2)
C35 C30 C29 119.69(18)
C30 C31 C32 119.6(2)
C30 C31 H31 120.2
C32 C31 H31 120.2
C33 C32 C31 122.1(2)
C33 C32 H32 119.0
C31 C32 H32 119.0
C34 C33 C32 118.0(2)
C34 C33 C36 122.8(3)
C32 C33 C36 119.2(3)
C33 C34 C35 121.5(2)
C33 C34 H34 119.3
C35 C34 H34 119.3
C34 C35 C30 121.4(2)
C34 C35 H35 119.3
C30 C35 H35 119.3
C33 C36 H36A 109.5
C33 C36 H36B 109.5
H36A C36 H36B 109.5
C33 C36 H36C 109.5
H36A C36 H36C 109.5
H36B C36 H36C 109.5

loop_
_geom_bond_atom_site_label_1
_geom_bond_atom_site_label_2
_geom_bond_distance
O1 C13 1.233(2)
O2 C17 1.368(3)
O2 C20 1.417(3)
N1 C11 1.383(2)
N1 C7 1.383(3)
N1 C8 1.403(2)
C1 C2 1.373(3)
C1 C12 1.401(3)
C1 H1 0.9300
C2 C3 1.376(3)
C2 H2 0.9300
C3 C4 1.362(3)
C3 H3 0.9300
C4 C5 1.402(3)
C4 H4 0.9300
C5 C12 1.407(3)
C5 C6 1.427(3)
C6 C7 1.335(3)
C6 H6 0.9300
C7 H7 0.9300
C8 C9 1.389(3)
C8 C13 1.476(2)
C9 C10 1.422(2)
C9 C21 1.477(3)
C10 C11 1.393(3)
C10 C28 1.423(3)
C11 C12 1.441(2)
C13 C14 1.483(3)
C14 C19 1.390(3)
C14 C15 1.396(2)
C15 C16 1.388(3)
C15 H15 0.9300
C16 C17 1.370(3)
C16 H16 0.9300
C17 C18 1.378(3)
C18 C19 1.371(3)
C18 H18 0.9300
C19 H19 0.9300
C20 H20A 0.9600
C20 H20B 0.9600
C20 H20C 0.9600
C21 C26 1.388(3)
C21 C22 1.394(2)
C22 C23 1.379(3)
C22 H22 0.9300
C23 C24 1.383(3)
C23 H23 0.9300
C24 C25 1.390(3)
C24 C27 1.504(3)
C25 C26 1.380(3)
C25 H25 0.9300
C26 H26 0.9300
C27 H27A 0.9600
C27 H27B 0.9600
C27 H27C 0.9600
C28 C29 1.195(3)
C29 C30 1.434(3)
C30 C31 1.384(3)
C30 C35 1.390(3)
C31 C32 1.402(4)
C31 H31 0.9300
C32 C33 1.368(4)
C32 H32 0.9300
C33 C34 1.355(4)
C33 C36 1.501(3)
C34 C35 1.381(3)
C34 H34 0.9300
C35 H35 0.9300
C36 H36A 0.9600
C36 H36B 0.9600
C36 H36C 0.9600

loop_
_geom_torsion_atom_site_label_1
_geom_torsion_atom_site_label_2
_geom_torsion_atom_site_label_3
_geom_torsion_atom_site_label_4
_geom_torsion
C12 C1 C2 C3 -0.9(4)
C1 C2 C3 C4 1.2(4)
C2 C3 C4 C5 0.3(4)
C3 C4 C5 C12 -2.0(3)
C3 C4 C5 C6 176.6(2)
C4 C5 C6 C7 -179.2(2)
C12 C5 C6 C7 -0.6(3)
C5 C6 C7 N1 -1.6(4)
C11 N1 C7 C6 1.9(3)
C8 N1 C7 C6 179.6(2)
C11 N1 C8 C9 -3.1(2)
C7 N1 C8 C9 179.07(18)
C11 N1 C8 C13 176.63(16)
C7 N1 C8 C13 -1.2(3)
N1 C8 C9 C10 2.6(2)
C13 C8 C9 C10 -177.02(19)
N1 C8 C9 C21 -168.91(16)
C13 C8 C9 C21 11.4(3)
C8 C9 C10 C11 -1.3(2)
C21 C9 C10 C11 170.74(16)
C8 C9 C10 C28 179.50(17)
C21 C9 C10 C28 -8.5(3)
C7 N1 C11 C10 -179.67(16)
C8 N1 C11 C10 2.29(19)
C7 N1 C11 C12 0.0(3)
C8 N1 C11 C12 -178.07(15)
C9 C10 C11 N1 -0.62(19)
C28 C10 C11 N1 178.61(16)
C9 C10 C11 C12 179.81(19)
C28 C10 C11 C12 -1.0(3)
C2 C1 C12 C5 -0.8(3)
C2 C1 C12 C11 -179.6(2)
C4 C5 C12 C1 2.3(3)
C6 C5 C12 C1 -176.39(19)
C4 C5 C12 C11 -178.89(18)
C6 C5 C12 C11 2.5(3)
N1 C11 C12 C1 176.65(18)
C10 C11 C12 C1 -3.8(3)
N1 C11 C12 C5 -2.2(3)
C10 C11 C12 C5 177.37(19)
C9 C8 C13 O1 -149.6(2)
N1 C8 C13 O1 30.8(3)
C9 C8 C13 C14 34.8(3)
N1 C8 C13 C14 -144.82(18)
O1 C13 C14 C19 -159.6(2)
C8 C13 C14 C19 16.1(3)
O1 C13 C14 C15 13.4(3)
C8 C13 C14 C15 -170.95(17)
C19 C14 C15 C16 0.3(3)
C13 C14 C15 C16 -173.28(18)
C14 C15 C16 C17 -0.1(3)
C20 O2 C17 C16 -7.7(4)
C20 O2 C17 C18 172.7(2)
C15 C16 C17 O2 -179.9(2)
C15 C16 C17 C18 -0.2(3)
O2 C17 C18 C19 -180.0(2)
C16 C17 C18 C19 0.3(4)
C17 C18 C19 C14 -0.2(4)
C15 C14 C19 C18 -0.1(3)
C13 C14 C19 C18 172.9(2)
C8 C9 C21 C26 -141.5(2)
C10 C9 C21 C26 48.2(3)
C8 C9 C21 C22 42.8(3)
C10 C9 C21 C22 -127.5(2)
C26 C21 C22 C23 -0.3(3)
C9 C21 C22 C23 175.54(17)
C21 C22 C23 C24 0.0(3)
C22 C23 C24 C25 0.5(3)
C22 C23 C24 C27 -178.73(19)
C23 C24 C25 C26 -0.7(3)
C27 C24 C25 C26 178.56(19)
C24 C25 C26 C21 0.4(3)
C22 C21 C26 C25 0.2(3)
C9 C21 C26 C25 -175.66(17)
C11 C10 C28 C29 55(5)
C9 C10 C28 C29 -126(4)
C10 C28 C29 C30 -48(7)
C28 C29 C30 C31 167(3)
C28 C29 C30 C35 -13(3)
C35 C30 C31 C32 -0.5(3)
C29 C30 C31 C32 179.7(2)
C30 C31 C32 C33 -1.0(4)
C31 C32 C33 C34 1.3(4)
C31 C32 C33 C36 -177.5(2)
C32 C33 C34 C35 0.0(3)
C36 C33 C34 C35 178.7(2)
C33 C34 C35 C30 -1.5(3)
C31 C30 C35 C34 1.7(3)
C29 C30 C35 C34 -178.43(18)
